data_1538519
loop_
_publ_author_name
'Rayner, J.H.'
'Powell, H.M.'

_publ_section_title
;
 Crystal structure of a hydrated nickel cyanide ammoniate
;
_journal_name_full 'Journal of the Chemical Society'
_journal_page_first 3412
_journal_page_last 3418
_journal_volume 1958
_journal_year 1958
_chemical_formula_sum 'C2 H3.5 N3 Ni O0.25'
_chemical_name_systematic '(Ni (N H3)) (C N)2 (H2 O).25'
_space_group_IT_number 74
_symmetry_space_group_name_Hall '-I 2b 2'
_symmetry_space_group_name_H-M 'I m m a'
_cell_angle_alpha 90
_cell_angle_beta 90
_cell_angle_gamma 90
_cell_formula_units_Z 8
_cell_length_a 7.24
_cell_length_b 14.32
_cell_length_c 8.74
_cell_volume 906.135
_citation_journal_id_ASTM JCSOA9
_cod_data_source_file Rayner_JCSOA9_1958_1481.cif
_cod_data_source_block C2H3.5N3Ni1O0.25
_cod_original_cell_volume 906.1351
_cod_original_formula_sum 'C2 H3.5 N3 Ni1 O0.25'
_cod_database_code 1538519

loop_
_symmetry_equiv_pos_as_xyz
x,y,z
-x,-y+1/2,z
x,-y,-z
-x,y+1/2,-z
-x,-y,-z
x,y-1/2,-z
-x,y,z
x,-y-1/2,z
x+1/2,y+1/2,z+1/2
-x+1/2,-y+1,z+1/2
x+1/2,-y+1/2,-z+1/2
-x+1/2,y+1,-z+1/2
-x+1/2,-y+1/2,-z+1/2
x+1/2,y,-z+1/2
-x+1/2,y+1/2,z+1/2
x+1/2,-y,z+1/2

loop_
_atom_site_label
_atom_site_type_symbol
_atom_site_fract_x
_atom_site_fract_y
_atom_site_fract_z
_atom_site_occupancy
_atom_site_U_iso_or_equiv
N1 N-3 0.208 0.102 0.028 1 0.0
C1 C+2 0.319 0.158 0.045 1 0.0
N2 N-3 0 0.028 0.764 1 0.0
Ni1 Ni+2 0 0 0 1 0.0
O1 O-2 0 0.25 0.809 0.5 0.0
Ni2 Ni+2 0.5 0.25 0.046 1 0.0
